data_4112603
loop_
_publ_author_name
'Joseph M. Keane'
'Mahendra D. Chordia'
'Christopher J. Mocella'
'Michal Sabat'
'Carl O. Trindle'
'W. Dean Harman'

_publ_section_title
;
 Transition Metal-Stabilized Arenium Cations: Protonation of Arenes
 Dihapto-Coordinated to \p-Basic Metal Fragments
;
_journal_name_full 'Journal of the American Chemical Society'
_journal_page_first 6806
_journal_page_last 6815
_journal_paper_doi 10.1021/ja039824h
_journal_volume 126
_journal_year 2004
_chemical_formula_sum 'C19 H27 B N7 O2 P W'
_chemical_formula_weight 611.11
_chemical_name_systematic
; 
 ? 
;
_space_group_IT_number 14
_symmetry_cell_setting monoclinic
_symmetry_space_group_name_Hall '-P 2ybc'
_symmetry_space_group_name_H-M 'P 1 21/c 1'
_atom_sites_solution_hydrogens difmap
_atom_sites_solution_primary direct
_atom_sites_solution_secondary difmap
_audit_creation_method SHELXL-97
_cell_angle_alpha 90.00
_cell_angle_beta 94.7150(10)
_cell_angle_gamma 90.00
_cell_formula_units_Z 4
_cell_length_a 10.4950(5)
_cell_length_b 15.2421(7)
_cell_length_c 14.1054(6)
_cell_measurement_reflns_used 8489
_cell_measurement_temperature 153(2)
_cell_measurement_theta_max 32.501
_cell_measurement_theta_min 2.361
_cell_volume 2248.75(18)
_computing_cell_refinement 'Bruker SMART'
_computing_data_collection 'Bruker SMART'
_computing_data_reduction 'Bruker SHELXTL'
_computing_molecular_graphics 'Bruker SHELXTL'
_computing_publication_material 'Bruker SHELXTL'
_computing_structure_refinement 'SHELXL-97 (Sheldrick, 1997)'
_computing_structure_solution 'SHELXS-97 (Sheldrick, 1990)'
_diffrn_ambient_temperature 153(2)
_diffrn_measured_fraction_theta_full 0.996
_diffrn_measured_fraction_theta_max 0.996
_diffrn_measurement_device_type 'Bruker SMART APEX CCD area detector'
_diffrn_measurement_method 'phi and omega scans'
_diffrn_radiation_monochromator graphite
_diffrn_radiation_source 'fine-focus sealed tube'
_diffrn_radiation_type MoK\a
_diffrn_radiation_wavelength 0.71073
_diffrn_reflns_av_R_equivalents 0.0326
_diffrn_reflns_av_sigmaI/netI 0.0329
_diffrn_reflns_limit_h_max 15
_diffrn_reflns_limit_h_min -15
_diffrn_reflns_limit_k_max 23
_diffrn_reflns_limit_k_min -23
_diffrn_reflns_limit_l_max 21
_diffrn_reflns_limit_l_min -21
_diffrn_reflns_number 30681
_diffrn_reflns_theta_full 32.52
_diffrn_reflns_theta_max 32.52
_diffrn_reflns_theta_min 1.95
_exptl_absorpt_coefficient_mu 5.239
_exptl_absorpt_correction_T_max 0.801929
_exptl_absorpt_correction_T_min 0.599916
_exptl_absorpt_correction_type empirical
_exptl_absorpt_process_details 'Bruker SADABS'
_exptl_crystal_colour red
_exptl_crystal_density_diffrn 1.805
_exptl_crystal_density_meas ?
_exptl_crystal_description needle
_exptl_crystal_F_000 1200
_exptl_crystal_size_max 0.26
_exptl_crystal_size_mid 0.12
_exptl_crystal_size_min 0.12
_refine_diff_density_max 2.221
_refine_diff_density_min -0.608
_refine_diff_density_rms 0.134
_refine_ls_extinction_coef none
_refine_ls_extinction_method none
_refine_ls_goodness_of_fit_ref 0.956
_refine_ls_hydrogen_treatment allref
_refine_ls_matrix_type full
_refine_ls_number_parameters 388
_refine_ls_number_reflns 8116
_refine_ls_number_restraints 0
_refine_ls_restrained_S_all 0.956
_refine_ls_R_factor_all 0.0358
_refine_ls_R_factor_gt 0.0269
_refine_ls_shift/su_max 0.001
_refine_ls_shift/su_mean 0.000
_refine_ls_structure_factor_coef Fsqd
_refine_ls_weighting_details 'calc w=1/[\s^2^(Fo^2^)+(0.0333P)^2^+0.0000P] where P=(Fo^2^+2Fc^2^)/3'
_refine_ls_weighting_scheme calc
_refine_ls_wR_factor_gt 0.0573
_refine_ls_wR_factor_ref 0.0594
_reflns_number_gt 6657
_reflns_number_total 8116
_reflns_threshold_expression >2sigma(I)
_cod_data_source_file ja039824hsi20040325_025206.cif
_cod_data_source_block C19H27BN7O2PW
_cod_depositor_comments
;
The following automatic conversions were performed:

'_exptl_crystal_density_meas' value 'not meausred' was changed to '?'
- the value is perceived as not measured.

Automatic conversion script
Id: cif_fix_values 3008 2015-01-20 13:52:24Z robertas 
;
_cod_database_code 4112603

loop_
_symmetry_equiv_pos_as_xyz
'x, y, z'
'-x, y+1/2, -z+1/2'
'-x, -y, -z'
'x, -y-1/2, z-1/2'

loop_
_atom_site_label
_atom_site_type_symbol
_atom_site_fract_x
_atom_site_fract_y
_atom_site_fract_z
_atom_site_U_iso_or_equiv
_atom_site_adp_type
_atom_site_occupancy
_atom_site_symmetry_multiplicity
_atom_site_calc_flag
W W 0.740981(9) 0.077072(6) 0.277081(7) 0.01690(3) Uani 1 1 d
P P 0.72126(6) 0.14497(4) 0.43711(5) 0.01932(12) Uani 1 1 d
O1 O 1.00043(19) 0.24823(12) 0.38486(14) 0.0274(4) Uani 1 1 d
O2 O 0.6880(2) 0.24973(14) 0.18090(17) 0.0389(5) Uani 1 1 d
N1 N 0.6990(2) -0.00368(14) 0.14784(15) 0.0215(4) Uani 1 1 d
N2 N 0.6310(2) -0.08016(14) 0.15052(16) 0.0234(4) Uani 1 1 d
N3 N 0.7508(2) -0.05350(14) 0.35143(16) 0.0216(4) Uani 1 1 d
N4 N 0.6668(2) -0.11870(14) 0.32417(16) 0.0218(4) Uani 1 1 d
N5 N 0.5329(2) 0.05386(15) 0.27485(16) 0.0219(4) Uani 1 1 d
N6 N 0.4810(2) -0.02770(15) 0.26375(15) 0.0229(4) Uani 1 1 d
N7 N 0.7143(2) 0.17935(14) 0.21918(15) 0.0230(4) Uani 1 1 d
C1 C 0.9933(2) 0.19682(17) 0.3042(2) 0.0237(5) Uani 1 1 d
C2 C 1.0235(3) 0.22514(19) 0.2187(2) 0.0280(6) Uani 1 1 d
C3 C 1.0229(3) 0.1638(2) 0.1408(2) 0.0336(7) Uani 1 1 d
C4 C 0.9861(3) 0.0804(2) 0.1508(2) 0.0303(6) Uani 1 1 d
C5 C 0.9407(3) 0.04973(19) 0.2398(2) 0.0246(5) Uani 1 1 d
C6 C 0.9496(2) 0.10747(17) 0.32168(19) 0.0215(5) Uani 1 1 d
C7 C 1.0292(4) 0.3389(2) 0.3713(3) 0.0400(8) Uani 1 1 d
C8 C 0.5853(3) 0.1084(3) 0.4985(2) 0.0342(7) Uani 1 1 d
C9 C 0.7002(3) 0.26322(19) 0.4324(2) 0.0312(6) Uani 1 1 d
C10 C 0.8448(3) 0.1332(2) 0.5347(2) 0.0246(5) Uani 1 1 d
C11 C 0.6136(3) -0.1134(2) 0.0616(2) 0.0314(6) Uani 1 1 d
C12 C 0.6700(3) -0.0590(2) 0.0004(2) 0.0338(7) Uani 1 1 d
C13 C 0.7223(3) 0.0084(2) 0.0572(2) 0.0285(6) Uani 1 1 d
C14 C 0.6837(3) -0.18611(18) 0.3847(2) 0.0264(5) Uani 1 1 d
C15 C 0.7790(3) -0.16667(19) 0.4530(2) 0.0292(6) Uani 1 1 d
C16 C 0.8188(3) -0.08318(17) 0.4298(2) 0.0254(5) Uani 1 1 d
C17 C 0.3525(3) -0.0221(2) 0.2613(2) 0.0302(6) Uani 1 1 d
C18 C 0.3194(3) 0.0641(2) 0.2715(2) 0.0334(7) Uani 1 1 d
C19 C 0.4348(3) 0.1093(2) 0.2790(2) 0.0277(6) Uani 1 1 d
B B 0.5661(3) -0.1054(2) 0.2402(2) 0.0227(5) Uani 1 1 d
H1B H 0.513(3) -0.1636(18) 0.229(2) 0.020(7) Uiso 1 1 d
H2 H 1.056(3) 0.283(2) 0.209(2) 0.033(9) Uiso 1 1 d
H3 H 1.052(3) 0.186(2) 0.079(3) 0.046(10) Uiso 1 1 d
H4 H 0.985(3) 0.037(2) 0.100(2) 0.032(9) Uiso 1 1 d
H5 H 0.947(3) -0.0111(19) 0.250(2) 0.021(7) Uiso 1 1 d
H6 H 0.982(3) 0.0787(17) 0.387(2) 0.022(8) Uiso 1 1 d
H7A H 1.113(4) 0.337(2) 0.348(3) 0.041(10) Uiso 1 1 d
H7B H 0.963(3) 0.367(2) 0.326(3) 0.040(10) Uiso 1 1 d
H7C H 1.032(4) 0.363(3) 0.434(3) 0.061(13) Uiso 1 1 d
H8A H 0.586(4) 0.052(3) 0.506(3) 0.052(13) Uiso 1 1 d
H8B H 0.506(4) 0.119(3) 0.461(3) 0.053(12) Uiso 1 1 d
H8C H 0.584(3) 0.140(2) 0.558(3) 0.035(9) Uiso 1 1 d
H9A H 0.784(4) 0.294(3) 0.417(3) 0.052(11) Uiso 1 1 d
H9B H 0.618(4) 0.270(3) 0.389(3) 0.073(14) Uiso 1 1 d
H9C H 0.685(3) 0.284(2) 0.491(3) 0.039(10) Uiso 1 1 d
H10A H 0.847(3) 0.074(2) 0.549(3) 0.034(10) Uiso 1 1 d
H10B H 0.811(3) 0.162(2) 0.587(3) 0.042(10) Uiso 1 1 d
H10C H 0.913(4) 0.150(2) 0.516(3) 0.039(10) Uiso 1 1 d
H11 H 0.563(3) -0.159(2) 0.049(3) 0.040(10) Uiso 1 1 d
H12 H 0.676(3) -0.065(2) -0.062(3) 0.033(9) Uiso 1 1 d
H13 H 0.762(3) 0.052(2) 0.039(3) 0.034(9) Uiso 1 1 d
H14 H 0.636(3) -0.228(2) 0.383(2) 0.022(8) Uiso 1 1 d
H15 H 0.800(3) -0.199(2) 0.501(3) 0.036(9) Uiso 1 1 d
H16 H 0.887(3) -0.042(2) 0.463(2) 0.028(8) Uiso 1 1 d
H17 H 0.304(3) -0.0751(18) 0.255(2) 0.020(8) Uiso 1 1 d
H18 H 0.246(3) 0.088(2) 0.271(3) 0.043(12) Uiso 1 1 d
H19 H 0.445(3) 0.158(2) 0.288(2) 0.021(8) Uiso 1 1 d

loop_
_atom_site_aniso_label
_atom_site_aniso_U_11
_atom_site_aniso_U_22
_atom_site_aniso_U_33
_atom_site_aniso_U_23
_atom_site_aniso_U_13
_atom_site_aniso_U_12
W 0.01738(5) 0.01640(5) 0.01689(5) 0.00002(4) 0.00134(3) -0.00003(4)
P 0.0183(3) 0.0203(3) 0.0193(3) -0.0012(2) 0.0011(2) -0.0007(2)
O1 0.0332(10) 0.0237(9) 0.0247(9) 0.0002(7) -0.0008(8) -0.0068(8)
O2 0.0476(13) 0.0302(11) 0.0404(12) 0.0169(9) 0.0122(10) 0.0124(10)
N1 0.0252(11) 0.0207(10) 0.0188(10) -0.0009(8) 0.0020(8) -0.0029(8)
N2 0.0263(11) 0.0237(11) 0.0201(10) -0.0031(8) 0.0015(8) -0.0052(9)
N3 0.0220(10) 0.0178(9) 0.0245(11) -0.0006(8) -0.0004(8) -0.0004(8)
N4 0.0236(10) 0.0188(10) 0.0231(11) -0.0004(8) 0.0024(8) -0.0033(8)
N5 0.0177(10) 0.0262(10) 0.0212(10) -0.0003(8) -0.0016(8) -0.0008(8)
N6 0.0206(10) 0.0287(11) 0.0190(10) 0.0010(9) -0.0001(8) -0.0043(9)
N7 0.0248(10) 0.0238(11) 0.0210(10) 0.0043(8) 0.0050(8) 0.0024(9)
C1 0.0210(12) 0.0245(12) 0.0251(13) 0.0004(10) -0.0008(10) -0.0024(10)
C2 0.0290(14) 0.0267(13) 0.0283(14) 0.0035(11) 0.0035(11) -0.0071(11)
C3 0.0343(16) 0.0399(17) 0.0275(15) 0.0016(13) 0.0085(12) -0.0076(13)
C4 0.0273(14) 0.0364(16) 0.0282(14) -0.0057(12) 0.0081(11) -0.0019(12)
C5 0.0202(12) 0.0229(12) 0.0314(14) -0.0015(11) 0.0065(10) -0.0013(10)
C6 0.0162(11) 0.0218(11) 0.0263(13) 0.0012(10) -0.0004(9) 0.0009(9)
C7 0.059(2) 0.0236(14) 0.0370(18) 0.0005(13) 0.0033(17) -0.0125(15)
C8 0.0262(14) 0.053(2) 0.0238(14) -0.0046(14) 0.0057(11) -0.0095(14)
C9 0.0362(16) 0.0225(13) 0.0341(16) -0.0040(12) -0.0013(13) 0.0064(12)
C10 0.0245(13) 0.0282(14) 0.0208(12) -0.0010(10) -0.0004(10) 0.0022(11)
C11 0.0353(16) 0.0338(15) 0.0252(14) -0.0084(12) 0.0038(12) -0.0074(13)
C12 0.0401(17) 0.0434(18) 0.0180(13) -0.0046(12) 0.0028(12) -0.0046(13)
C13 0.0308(15) 0.0316(15) 0.0235(13) 0.0046(11) 0.0043(11) -0.0023(12)
C14 0.0309(14) 0.0188(12) 0.0304(14) 0.0025(11) 0.0070(11) -0.0014(10)
C15 0.0333(15) 0.0256(13) 0.0289(14) 0.0069(11) 0.0037(12) 0.0084(11)
C16 0.0246(12) 0.0235(12) 0.0271(13) 0.0007(10) -0.0027(10) 0.0054(10)
C17 0.0203(12) 0.0461(17) 0.0240(13) 0.0000(12) 0.0011(10) -0.0039(12)
C18 0.0206(13) 0.0502(19) 0.0288(15) 0.0023(13) -0.0009(11) 0.0083(12)
C19 0.0256(14) 0.0329(15) 0.0240(13) -0.0003(12) -0.0009(10) 0.0076(12)
B 0.0222(13) 0.0239(13) 0.0221(14) -0.0001(11) 0.0018(11) -0.0046(11)

loop_
_atom_type_symbol
_atom_type_description
_atom_type_scat_dispersion_real
_atom_type_scat_dispersion_imag
_atom_type_scat_source
C C 0.0033 0.0016 'International Tables Vol C Tables 4.2.6.8 and 6.1.1.4'
H H 0.0000 0.0000 'International Tables Vol C Tables 4.2.6.8 and 6.1.1.4'
B B 0.0013 0.0007 'International Tables Vol C Tables 4.2.6.8 and 6.1.1.4'
N N 0.0061 0.0033 'International Tables Vol C Tables 4.2.6.8 and 6.1.1.4'
O O 0.0106 0.0060 'International Tables Vol C Tables 4.2.6.8 and 6.1.1.4'
P P 0.1023 0.0942 'International Tables Vol C Tables 4.2.6.8 and 6.1.1.4'
W W -0.8490 6.8722 'International Tables Vol C Tables 4.2.6.8 and 6.1.1.4'

loop_
_geom_angle_atom_site_label_1
_geom_angle_atom_site_label_2
_geom_angle_atom_site_label_3
_geom_angle
N7 W N5 90.90(10)
N7 W N1 95.53(9)
N5 W N1 76.69(8)
N7 W C5 99.84(10)
N5 W C5 155.34(10)
N1 W C5 80.21(9)
N7 W N3 173.51(9)
N5 W N3 82.65(8)
N1 W N3 83.70(8)
C5 W N3 86.40(9)
N7 W C6 93.46(10)
N5 W C6 164.54(9)
N1 W C6 117.56(9)
C5 W C6 37.41(10)
N3 W C6 92.60(9)
N7 W P 91.73(7)
N5 W P 85.66(6)
N1 W P 160.98(6)
C5 W P 115.85(8)
N3 W P 87.10(6)
C6 W P 79.39(7)
C8 P C9 102.93(17)
C8 P C10 98.53(15)
C9 P C10 101.67(15)
C8 P W 115.38(11)
C9 P W 113.30(11)
C10 P W 122.24(10)
C1 O1 C7 115.9(2)
C13 N1 N2 106.3(2)
C13 N1 W 132.31(19)
N2 N1 W 121.30(16)
C11 N2 N1 108.9(2)
C11 N2 B 129.5(2)
N1 N2 B 120.3(2)
C16 N3 N4 105.9(2)
C16 N3 W 133.04(18)
N4 N3 W 120.69(16)
C14 N4 N3 109.3(2)
C14 N4 B 129.8(2)
N3 N4 B 120.7(2)
C19 N5 N6 106.3(2)
C19 N5 W 131.4(2)
N6 N5 W 122.25(16)
C17 N6 N5 109.6(2)
C17 N6 B 129.9(2)
N5 N6 B 119.7(2)
O2 N7 W 175.9(2)
C2 C1 O1 123.9(2)
C2 C1 C6 123.4(3)
O1 C1 C6 112.7(2)
C1 C2 C3 119.3(3)
C4 C3 C2 121.2(3)
C3 C4 C5 120.9(3)
C6 C5 C4 119.2(3)
C6 C5 W 72.58(14)
C4 C5 W 121.4(2)
C5 C6 C1 115.6(2)
C5 C6 W 70.01(14)
C1 C6 W 116.75(17)
N2 C11 C12 109.1(3)
C11 C12 C13 104.8(3)
N1 C13 C12 110.9(3)
N4 C14 C15 109.6(2)
C14 C15 C16 104.5(3)
N3 C16 C15 110.7(3)
N6 C17 C18 108.6(3)
C17 C18 C19 104.9(3)
N5 C19 C18 110.7(3)
N2 B N4 110.2(2)
N2 B N6 106.8(2)
N4 B N6 108.1(2)

loop_
_geom_bond_atom_site_label_1
_geom_bond_atom_site_label_2
_geom_bond_distance
W N7 1.772(2)
W N5 2.210(2)
W N1 2.214(2)
W C5 2.242(3)
W N3 2.248(2)
W C6 2.276(2)
W P 2.5072(7)
P C8 1.816(3)
P C9 1.817(3)
P C10 1.820(3)
O1 C1 1.378(3)
O1 C7 1.431(4)
O2 N7 1.222(3)
N1 C13 1.334(3)
N1 N2 1.369(3)
N2 C11 1.351(4)
N2 B 1.534(4)
N3 C16 1.344(3)
N3 N4 1.363(3)
N4 C14 1.338(3)
N4 B 1.534(4)
N5 C19 1.337(4)
N5 N6 1.361(3)
N6 C17 1.349(3)
N6 B 1.537(4)
C1 C2 1.343(4)
C1 C6 1.464(4)
C2 C3 1.443(4)
C3 C4 1.339(4)
C4 C5 1.456(4)
C5 C6 1.449(4)
C11 C12 1.367(5)
C12 C13 1.387(4)
C14 C15 1.363(4)
C15 C16 1.387(4)
C17 C18 1.370(4)
C18 C19 1.389(4)
